data_7251186
loop_
_publ_author_name
'Gasol-Cardona, Julia'
'Ward, Martin R.'
'Comboni, Davide'
'Hanfland, Micheal'
'Scatena, Rebecca'
'Warren, Mark R.'
'Maloney, Andrew G. P.'
'Oswald, Iain D. H.'

_publ_section_title
;
 Pressure-induced phase behaviour and compressibility of the racemic and
 chiral solid forms, ofloxacin and levofloxacin
;
_journal_issue 47
_journal_name_full CrystEngComm
_journal_page_first 7662
_journal_page_last 7676
_journal_paper_doi 10.1039/D5CE00855G
_journal_volume 27
_journal_year 2025
_chemical_formula_moiety 'C18 H20 F N3 O4'
_chemical_formula_sum 'C18 H20 F N3 O4'
_chemical_formula_weight 361.37
_chemical_name_systematic Ofloxacin
_space_group_crystal_system monoclinic
_space_group_IT_number 15
_space_group_name_Hall '-C 2yc'
_space_group_name_H-M_alt 'C 1 2/c 1'
_atom_sites_solution_hydrogens geom
_audit_creation_method SHELXL-2019/3
_audit_update_record
;
2025-08-19 deposited with the CCDC.	2025-10-29 downloaded from the CCDC.
;
_cell_angle_alpha 90
_cell_angle_beta 103.121(16)
_cell_angle_gamma 90
_cell_formula_units_Z 8
_cell_length_a 28.547(7)
_cell_length_b 6.0686(5)
_cell_length_c 15.8759(14)
_cell_measurement_pressure 4.47
_cell_measurement_reflns_used 4915
_cell_measurement_temperature 296(2)
_cell_measurement_theta_max 23.269
_cell_measurement_theta_min 2.635
_cell_volume 2678.5(8)
_computing_cell_refinement 'SAINT v8.37A (Bruker, 2015)'
_computing_data_reduction 'SAINT v8.37A (Bruker, 2015)'
_computing_molecular_graphics 'Olex2 1.5-ac7-013 (Dolomanov et al., 2009)'
_computing_publication_material 'Olex2 1.5-ac7-013 (Dolomanov et al., 2009)'
_computing_structure_refinement 'XL  (Sheldrick, 2008)'
_diffrn_ambient_temperature 296(2)
_diffrn_measured_fraction_theta_full 0.348
_diffrn_measured_fraction_theta_max 0.348
_diffrn_measurement_device_type 'Bruker APEX-II CCD'
_diffrn_measurement_method '\f and \w scans'
_diffrn_radiation_type MoK\a
_diffrn_radiation_wavelength 0.71073
_diffrn_reflns_av_R_equivalents 0.0607
_diffrn_reflns_av_unetI/netI 0.0399
_diffrn_reflns_Laue_measured_fraction_full 0.348
_diffrn_reflns_Laue_measured_fraction_max 0.348
_diffrn_reflns_limit_h_max 15
_diffrn_reflns_limit_h_min -12
_diffrn_reflns_limit_k_max 6
_diffrn_reflns_limit_k_min -6
_diffrn_reflns_limit_l_max 17
_diffrn_reflns_limit_l_min -17
_diffrn_reflns_number 4915
_diffrn_reflns_point_group_measured_fraction_full 0.348
_diffrn_reflns_point_group_measured_fraction_max 0.348
_diffrn_reflns_theta_full 23.269
_diffrn_reflns_theta_max 23.269
_diffrn_reflns_theta_min 2.635
_exptl_absorpt_coefficient_mu 0.137
_exptl_absorpt_correction_T_max 0.7449
_exptl_absorpt_correction_T_min 0.6788
_exptl_absorpt_correction_type multi-scan
_exptl_crystal_colour 'clear colourless'
_exptl_crystal_density_diffrn 1.792
_exptl_crystal_description needle
_exptl_crystal_F_000 1520
_exptl_crystal_recrystallization_method 'Re-crystallisation from solvent: Nitrobenzene'
_exptl_crystal_size_max 0.2
_exptl_crystal_size_mid 0.05
_exptl_crystal_size_min 0.05
_refine_diff_density_max 0.131
_refine_diff_density_min -0.141
_refine_diff_density_rms 0.037
_refine_ls_extinction_method none
_refine_ls_goodness_of_fit_ref 1.101
_refine_ls_hydrogen_treatment constr
_refine_ls_matrix_type full
_refine_ls_number_parameters 238
_refine_ls_number_reflns 672
_refine_ls_number_restraints 248
_refine_ls_restrained_S_all 0.905
_refine_ls_R_factor_all 0.0687
_refine_ls_R_factor_gt 0.0376
_refine_ls_shift/su_max 0.000
_refine_ls_shift/su_mean 0.000
_refine_ls_structure_factor_coef Fsqd
_refine_ls_weighting_details 'w=1/[\s^2^(Fo^2^)+(0.0282P)^2^+9.9383P] where P=(Fo^2^+2Fc^2^)/3'
_refine_ls_weighting_scheme calc
_refine_ls_wR_factor_gt 0.0748
_refine_ls_wR_factor_ref 0.0928
_reflns_Friedel_coverage 0.000
_reflns_number_gt 478
_reflns_number_total 672
_reflns_threshold_expression 'I > 2\s(I)'
_cod_data_source_file d5ce00855g2.cif
_cod_data_source_block OFLO_4p47
_cod_depositor_comments 'Adding full bibliography for 7251165--7251187.cif.'
_cod_original_cell_volume 2678.6(8)
_cod_original_sg_symbol_H-M 'C 2/c'
_cod_database_code 7251186
_shelx_shelxl_version_number 2019/3
_shelx_space_group_comment
;
The symmetry employed for this shelxl refinement is uniquely defined
by the following loop, which should always be used as a source of
symmetry information in preference to the above space-group names.
They are only intended as comments.
;
_shelx_estimated_absorpt_t_min 0.973
_shelx_estimated_absorpt_t_max 0.993

loop_
_space_group_symop_operation_xyz
'x, y, z'
'-x, y, -z+1/2'
'x+1/2, y+1/2, z'
'-x+1/2, y+1/2, -z+1/2'
'-x, -y, -z'
'x, -y, z-1/2'
'-x+1/2, -y+1/2, -z'
'x+1/2, -y+1/2, z-1/2'

loop_
_atom_site_label
_atom_site_type_symbol
_atom_site_fract_x
_atom_site_fract_y
_atom_site_fract_z
_atom_site_U_iso_or_equiv
_atom_site_adp_type
_atom_site_occupancy
_atom_site_site_symmetry_order
_atom_site_calc_flag
_atom_site_refinement_flags_posn
_atom_site_refinement_flags_adp
_atom_site_refinement_flags_occupancy
_atom_site_disorder_assembly
_atom_site_disorder_group
F1 F 0.5703(3) 0.7011(5) 0.7913(2) 0.020(6) Uani 1 1 d D . . . .
O1 O 0.6497(5) 0.5852(7) 0.5666(3) 0.034(5) Uani 1 1 d D . . . .
O4 O 0.4349(4) 0.8147(6) 0.2674(3) 0.023(7) Uani 1 1 d D . . . .
C11 C 0.5239(5) 0.7286(10) 0.5609(4) 0.026(4) Uani 1 1 d D . . . .
O2 O 0.4413(4) 0.8248(7) 0.5261(3) 0.030(5) Uani 1 1 d D . . . .
N3 N 0.5643(5) 0.6834(9) 0.4443(4) 0.030(5) Uani 1 1 d D . . . .
N1 N 0.6512(5) 0.6016(8) 0.7456(4) 0.028(5) Uani 1 1 d D . . . .
C7 C 0.5669(6) 0.6900(10) 0.7039(4) 0.020(5) Uani 1 1 d D . . . .
C10 C 0.5656(6) 0.6776(10) 0.5330(4) 0.027(5) Uani 1 1 d D . . . .
C3 C 0.5225(7) 0.7319(12) 0.3883(5) 0.028(5) Uani 1 1 d D . . . .
H3 H 0.522602 0.737531 0.329773 0.033 Uiso 1 1 calc R U . . .
C8 C 0.6100(6) 0.6347(10) 0.6802(5) 0.025(4) Uani 1 1 d D . . . .
O3 O 0.3989(5) 0.8754(7) 0.3746(3) 0.034(5) Uani 1 1 d D . . . .
H3A H 0.405161 0.859035 0.427193 0.051 Uiso 1 1 calc R U . . .
C4 C 0.4804(6) 0.7731(10) 0.4113(4) 0.026(5) Uani 1 1 d D . . . .
C6 C 0.5247(6) 0.7334(10) 0.6497(4) 0.026(5) Uani 1 1 d D . . . .
H6 H 0.497276 0.765180 0.669797 0.032 Uiso 1 1 calc R U . . .
C9 C 0.6079(6) 0.6292(11) 0.5913(5) 0.027(5) Uani 1 1 d D . . . .
N2 N 0.7474(5) 0.5927(8) 0.8421(3) 0.027(5) Uani 1 1 d D . . . .
C13 C 0.4361(6) 0.8220(10) 0.3450(4) 0.027(5) Uani 1 1 d D . . . .
C16 C 0.7155(5) 0.7744(9) 0.8510(4) 0.028(6) Uani 1 1 d D . . . .
H16A H 0.734295 0.908207 0.864607 0.034 Uiso 1 1 calc R U . . .
H16B H 0.700363 0.743824 0.898555 0.034 Uiso 1 1 calc R U . . .
C5 C 0.4779(5) 0.7762(10) 0.5001(4) 0.023(4) Uani 1 1 d D . . . .
C1 C 0.6444(6) 0.5201(9) 0.4780(4) 0.034(6) Uani 1 1 d D . . . .
H1A H 0.631335 0.371949 0.470136 0.041 Uiso 1 1 calc R U . . .
H1B H 0.675572 0.519351 0.463485 0.041 Uiso 1 1 calc R U . . .
C12 C 0.6318(7) 0.9032(9) 0.4203(4) 0.039(8) Uani 1 1 d D . . . .
H12A H 0.609550 0.997454 0.382292 0.059 Uiso 1 1 calc R U . . .
H12B H 0.661495 0.897078 0.401668 0.059 Uiso 1 1 calc R U . . .
H12C H 0.637715 0.960447 0.478156 0.059 Uiso 1 1 calc R U . . .
C2 C 0.6111(6) 0.6771(10) 0.4186(4) 0.030(5) Uani 1 1 d D . . . .
H2 H 0.605653 0.620382 0.359395 0.036 Uiso 1 1 calc R U . . .
C17 C 0.6775(5) 0.8092(9) 0.7701(3) 0.027(6) Uani 1 1 d D . . . .
H17A H 0.655353 0.922839 0.779626 0.033 Uiso 1 1 calc R U . . .
H17B H 0.692159 0.857200 0.723803 0.033 Uiso 1 1 calc R U . . .
C15 C 0.7200(5) 0.3889(9) 0.8183(3) 0.026(6) Uani 1 1 d D . . . .
H15A H 0.703961 0.348195 0.863762 0.031 Uiso 1 1 calc R U . . .
H15B H 0.741642 0.270367 0.811629 0.031 Uiso 1 1 calc R U . . .
C18 C 0.7840(5) 0.5593(11) 0.9217(4) 0.032(6) Uani 1 1 d D . . . .
H18A H 0.802888 0.690827 0.935174 0.047 Uiso 1 1 calc R U . . .
H18B H 0.804428 0.438901 0.914128 0.047 Uiso 1 1 calc R U . . .
H18C H 0.768660 0.526343 0.968156 0.047 Uiso 1 1 calc R U . . .
C14 C 0.6834(5) 0.4221(10) 0.7351(4) 0.031(6) Uani 1 1 d D . . . .
H14A H 0.699417 0.457259 0.689101 0.038 Uiso 1 1 calc R U . . .
H14B H 0.665035 0.287757 0.719585 0.038 Uiso 1 1 calc R U . . .

loop_
_atom_site_aniso_label
_atom_site_aniso_U_11
_atom_site_aniso_U_22
_atom_site_aniso_U_33
_atom_site_aniso_U_23
_atom_site_aniso_U_13
_atom_site_aniso_U_12
F1 0.008(18) 0.038(2) 0.0162(17) 0.0008(16) 0.003(4) 0.005(4)
O1 0.046(15) 0.036(3) 0.020(3) 0.002(2) 0.007(5) 0.001(5)
O4 0.01(2) 0.033(2) 0.018(2) -0.0022(18) -0.009(5) 0.004(4)
C11 0.045(14) 0.014(3) 0.018(3) 0.000(3) 0.005(6) -0.002(7)
O2 0.045(16) 0.026(3) 0.019(3) 0.001(2) 0.003(6) 0.010(5)
N3 0.052(15) 0.021(3) 0.020(3) 0.002(3) 0.016(6) 0.005(6)
N1 0.044(15) 0.019(3) 0.022(3) -0.001(2) 0.008(5) 0.002(5)
C7 0.034(15) 0.012(4) 0.014(3) -0.003(3) 0.005(6) -0.009(7)
C10 0.051(14) 0.014(3) 0.017(3) 0.001(3) 0.009(6) 0.004(7)
C3 0.047(15) 0.015(4) 0.021(4) -0.004(3) 0.008(7) -0.013(7)
C8 0.039(14) 0.015(3) 0.023(3) -0.001(3) 0.011(6) 0.000(6)
O3 0.051(17) 0.026(2) 0.025(3) -0.003(2) 0.008(6) -0.001(5)
C4 0.047(15) 0.011(4) 0.017(3) -0.003(3) 0.003(6) 0.001(7)
C6 0.039(15) 0.020(3) 0.021(3) 0.005(3) 0.009(6) 0.012(7)
C9 0.040(15) 0.015(3) 0.026(4) -0.002(3) 0.011(6) -0.016(7)
N2 0.034(17) 0.026(3) 0.023(3) -0.002(2) 0.008(5) 0.000(4)
C13 0.044(16) 0.012(3) 0.022(4) -0.005(3) 0.002(6) -0.008(6)
C16 0.042(18) 0.020(3) 0.023(3) 0.000(3) 0.007(6) 0.001(5)
C5 0.041(14) 0.006(3) 0.022(3) -0.006(3) 0.006(5) -0.013(6)
C1 0.056(19) 0.024(3) 0.025(4) 0.001(3) 0.017(7) 0.009(6)
C12 0.07(2) 0.024(3) 0.031(4) -0.001(3) 0.020(9) -0.011(6)
C2 0.047(16) 0.020(3) 0.025(4) 0.001(3) 0.011(7) -0.005(6)
C17 0.039(18) 0.022(3) 0.021(3) 0.001(3) 0.008(6) -0.004(5)
C15 0.037(18) 0.018(3) 0.023(3) -0.002(2) 0.007(6) -0.005(5)
C18 0.03(2) 0.034(4) 0.029(4) -0.007(3) 0.001(6) -0.006(6)
C14 0.040(18) 0.018(3) 0.032(4) -0.007(3) 0.001(6) -0.002(5)

loop_
_atom_type_symbol
_atom_type_description
_atom_type_scat_dispersion_real
_atom_type_scat_dispersion_imag
_atom_type_scat_source
C C 0.0033 0.0016 'International Tables Vol C Tables 4.2.6.8 and 6.1.1.4'
H H 0.0000 0.0000 'International Tables Vol C Tables 4.2.6.8 and 6.1.1.4'
F F 0.0171 0.0103 'International Tables Vol C Tables 4.2.6.8 and 6.1.1.4'
N N 0.0061 0.0033 'International Tables Vol C Tables 4.2.6.8 and 6.1.1.4'
O O 0.0106 0.0060 'International Tables Vol C Tables 4.2.6.8 and 6.1.1.4'

loop_
_geom_angle_atom_site_label_1
_geom_angle_atom_site_label_2
_geom_angle_atom_site_label_3
_geom_angle
_geom_angle_site_symmetry_1
_geom_angle_site_symmetry_3
_geom_angle_publ_flag
C9 O1 C1 115.4(11) . . ?
C10 C11 C6 120.2(11) . . ?
C10 C11 C5 122.3(6) . . ?
C6 C11 C5 117.5(10) . . ?
C3 N3 C10 119.1(12) . . ?
C3 N3 C2 122.8(7) . . ?
C10 N3 C2 117.1(12) . . ?
C8 N1 C14 118.0(6) . . ?
C8 N1 C17 111.5(6) . . ?
C14 N1 C17 111.9(10) . . ?
C6 C7 F1 119.2(11) . . ?
C6 C7 C8 126.2(8) . . ?
F1 C7 C8 114.6(11) . . ?
C9 C10 C11 120.9(7) . . ?
C9 C10 N3 120.1(12) . . ?
C11 C10 N3 118.9(11) . . ?
N3 C3 C4 124.6(7) . . ?
N3 C3 H3 117.7 . . ?
C4 C3 H3 117.7 . . ?
N1 C8 C9 125.7(13) . . ?
N1 C8 C7 118.5(7) . . ?
C9 C8 C7 115.7(13) . . ?
C13 O3 H3A 109.5 . . ?
C3 C4 C5 121.0(13) . . ?
C3 C4 C13 120.8(7) . . ?
C5 C4 C13 118.2(12) . . ?
C7 C6 C11 116.6(12) . . ?
C7 C6 H6 121.7 . . ?
C11 C6 H6 121.7 . . ?
O1 C9 C10 122.6(7) . . ?
O1 C9 C8 117.0(12) . . ?
C10 C9 C8 120.3(12) . . ?
C16 N2 C18 111.2(5) . . ?
C16 N2 C15 110.8(10) . . ?
C18 N2 C15 110.0(6) . . ?
O4 C13 O3 122.3(13) . . ?
O4 C13 C4 122.2(12) . . ?
O3 C13 C4 115.5(7) . . ?
N2 C16 C17 111.8(6) . . ?
N2 C16 H16A 109.3 . . ?
C17 C16 H16A 109.3 . . ?
N2 C16 H16B 109.3 . . ?
C17 C16 H16B 109.3 . . ?
H16A C16 H16B 107.9 . . ?
O2 C5 C4 124.4(12) . . ?
O2 C5 C11 121.5(7) . . ?
C4 C5 C11 114.0(11) . . ?
O1 C1 C2 110.5(7) . . ?
O1 C1 H1A 109.6 . . ?
C2 C1 H1A 109.6 . . ?
O1 C1 H1B 109.6 . . ?
C2 C1 H1B 109.6 . . ?
H1A C1 H1B 108.1 . . ?
C2 C12 H12A 109.5 . . ?
C2 C12 H12B 109.5 . . ?
H12A C12 H12B 109.5 . . ?
C2 C12 H12C 109.5 . . ?
H12A C12 H12C 109.5 . . ?
H12B C12 H12C 109.5 . . ?
N3 C2 C12 110.5(9) . . ?
N3 C2 C1 108.8(7) . . ?
C12 C2 C1 112.1(12) . . ?
N3 C2 H2 108.4 . . ?
C12 C2 H2 108.4 . . ?
C1 C2 H2 108.4 . . ?
N1 C17 C16 109.4(6) . . ?
N1 C17 H17A 109.8 . . ?
C16 C17 H17A 109.8 . . ?
N1 C17 H17B 109.8 . . ?
C16 C17 H17B 109.8 . . ?
H17A C17 H17B 108.2 . . ?
N2 C15 C14 109.8(6) . . ?
N2 C15 H15A 109.7 . . ?
C14 C15 H15A 109.7 . . ?
N2 C15 H15B 109.7 . . ?
C14 C15 H15B 109.7 . . ?
H15A C15 H15B 108.2 . . ?
N2 C18 H18A 109.5 . . ?
N2 C18 H18B 109.5 . . ?
H18A C18 H18B 109.5 . . ?
N2 C18 H18C 109.5 . . ?
H18A C18 H18C 109.5 . . ?
H18B C18 H18C 109.5 . . ?
N1 C14 C15 109.3(6) . . ?
N1 C14 H14A 109.8 . . ?
C15 C14 H14A 109.8 . . ?
N1 C14 H14B 109.8 . . ?
C15 C14 H14B 109.8 . . ?
H14A C14 H14B 108.3 . . ?

loop_
_geom_bond_atom_site_label_1
_geom_bond_atom_site_label_2
_geom_bond_distance
_geom_bond_site_symmetry_2
_geom_bond_publ_flag
F1 C7 1.372(6) . ?
O1 C9 1.367(15) . ?
O1 C1 1.434(6) . ?
O4 C13 1.226(7) . ?
C11 C10 1.395(13) . ?
C11 C6 1.405(8) . ?
C11 C5 1.472(11) . ?
O2 C5 1.241(14) . ?
N3 C3 1.347(16) . ?
N3 C10 1.401(8) . ?
N3 C2 1.483(17) . ?
N1 C8 1.395(16) . ?
N1 C14 1.459(12) . ?
N1 C17 1.473(11) . ?
C7 C6 1.338(16) . ?
C7 C8 1.406(18) . ?
C10 C9 1.376(16) . ?
C3 C4 1.358(18) . ?
C3 H3 0.9300 . ?
C8 C9 1.399(9) . ?
O3 C13 1.294(16) . ?
O3 H3A 0.8200 . ?
C4 C5 1.428(9) . ?
C4 C13 1.481(15) . ?
C6 H6 0.9300 . ?
N2 C16 1.456(12) . ?
N2 C18 1.459(10) . ?
N2 C15 1.467(11) . ?
C16 C17 1.496(10) . ?
C16 H16A 0.9700 . ?
C16 H16B 0.9700 . ?
C1 C2 1.515(15) . ?
C1 H1A 0.9700 . ?
C1 H1B 0.9700 . ?
C12 C2 1.492(12) . ?
C12 H12A 0.9600 . ?
C12 H12B 0.9600 . ?
C12 H12C 0.9600 . ?
C2 H2 0.9800 . ?
C17 H17A 0.9700 . ?
C17 H17B 0.9700 . ?
C15 C14 1.500(10) . ?
C15 H15A 0.9700 . ?
C15 H15B 0.9700 . ?
C18 H18A 0.9600 . ?
C18 H18B 0.9600 . ?
C18 H18C 0.9600 . ?
C14 H14A 0.9700 . ?
C14 H14B 0.9700 . ?

loop_
_geom_torsion_atom_site_label_1
_geom_torsion_atom_site_label_2
_geom_torsion_atom_site_label_3
_geom_torsion_atom_site_label_4
_geom_torsion
_geom_torsion_site_symmetry_1
_geom_torsion_site_symmetry_2
_geom_torsion_site_symmetry_3
_geom_torsion_site_symmetry_4
_geom_torsion_publ_flag
C6 C11 C10 C9 0.6(11) . . . . ?
C5 C11 C10 C9 -178.6(7) . . . . ?
C6 C11 C10 N3 -177.2(7) . . . . ?
C5 C11 C10 N3 3.5(10) . . . . ?
C3 N3 C10 C9 -179.8(7) . . . . ?
C2 N3 C10 C9 -11.0(10) . . . . ?
C3 N3 C10 C11 -1.9(11) . . . . ?
C2 N3 C10 C11 166.9(6) . . . . ?
C10 N3 C3 C4 -1.2(13) . . . . ?
C2 N3 C3 C4 -169.2(7) . . . . ?
C14 N1 C8 C9 -43.3(11) . . . . ?
C17 N1 C8 C9 88.2(9) . . . . ?
C14 N1 C8 C7 140.3(8) . . . . ?
C17 N1 C8 C7 -88.2(9) . . . . ?
C6 C7 C8 N1 177.9(7) . . . . ?
F1 C7 C8 N1 -1.3(10) . . . . ?
C6 C7 C8 C9 1.2(12) . . . . ?
F1 C7 C8 C9 -178.0(6) . . . . ?
N3 C3 C4 C5 2.5(13) . . . . ?
N3 C3 C4 C13 -179.1(7) . . . . ?
F1 C7 C6 C11 177.4(6) . . . . ?
C8 C7 C6 C11 -1.8(12) . . . . ?
C10 C11 C6 C7 0.8(11) . . . . ?
C5 C11 C6 C7 -179.9(6) . . . . ?
C1 O1 C9 C10 -20.0(10) . . . . ?
C1 O1 C9 C8 163.2(5) . . . . ?
C11 C10 C9 O1 -177.9(7) . . . . ?
N3 C10 C9 O1 0.0(12) . . . . ?
C11 C10 C9 C8 -1.3(11) . . . . ?
N3 C10 C9 C8 176.6(6) . . . . ?
N1 C8 C9 O1 0.8(11) . . . . ?
C7 C8 C9 O1 177.3(7) . . . . ?
N1 C8 C9 C10 -176.1(7) . . . . ?
C7 C8 C9 C10 0.4(11) . . . . ?
C3 C4 C13 O4 4.4(11) . . . . ?
C5 C4 C13 O4 -177.3(7) . . . . ?
C3 C4 C13 O3 -174.9(8) . . . . ?
C5 C4 C13 O3 3.5(9) . . . . ?
C18 N2 C16 C17 -179.4(7) . . . . ?
C15 N2 C16 C17 -56.8(7) . . . . ?
C3 C4 C5 O2 175.8(7) . . . . ?
C13 C4 C5 O2 -2.6(11) . . . . ?
C3 C4 C5 C11 -0.8(10) . . . . ?
C13 C4 C5 C11 -179.2(6) . . . . ?
C10 C11 C5 O2 -178.8(7) . . . . ?
C6 C11 C5 O2 1.9(10) . . . . ?
C10 C11 C5 C4 -2.1(9) . . . . ?
C6 C11 C5 C4 178.6(6) . . . . ?
C9 O1 C1 C2 48.6(11) . . . . ?
C3 N3 C2 C12 83.4(10) . . . . ?
C10 N3 C2 C12 -84.9(9) . . . . ?
C3 N3 C2 C1 -153.1(7) . . . . ?
C10 N3 C2 C1 38.6(8) . . . . ?
O1 C1 C2 N3 -56.8(11) . . . . ?
O1 C1 C2 C12 65.7(13) . . . . ?
C8 N1 C17 C16 169.1(8) . . . . ?
C14 N1 C17 C16 -56.4(7) . . . . ?
N2 C16 C17 N1 54.8(9) . . . . ?
C16 N2 C15 C14 58.3(7) . . . . ?
C18 N2 C15 C14 -178.4(7) . . . . ?
C8 N1 C14 C15 -169.8(8) . . . . ?
C17 N1 C14 C15 58.9(7) . . . . ?
N2 C15 C14 N1 -59.0(10) . . . . ?
